data_7056516
loop_
_publ_author_name
'Tsovaltzi, E.'
'Malamidou-Xenikaki, E.'
'Dalezis, P.'
'Hatzidimitriou, Antonios'
'Trafalis, D.'
'Lazarides, Theodore'
'Sarli, Vasiliki'

_publ_section_title
;
 Synthesis and Analysis of the Anticancer Activity of Ru(II) Complexes
 Incorporating 2-Hydroxymethylidene-indene-1,3-diones Ligands
;
_journal_name_full 'New J. Chem.'
_journal_paper_doi 10.1039/C7NJ02162C
_journal_year 2017
_chemical_formula_moiety 'C24 H25 Cl1 O4 Ru1'
_chemical_formula_sum 'C24 H25 Cl O4 Ru'
_chemical_formula_weight 513.98
_space_group_IT_number 2
_symmetry_cell_setting triclinic
_symmetry_space_group_name_Hall '-P 1'
_symmetry_space_group_name_H-M 'P -1'
_atom_sites_solution_hydrogens difmap
_atom_sites_solution_primary other
_audit_update_record
;
2017-03-08 deposited with the CCDC.
2017-08-15 downloaded from the CCDC.
;
_cell_angle_alpha 64.6825(15)
_cell_angle_beta 74.5158(17)
_cell_angle_gamma 83.476(2)
_cell_formula_units_Z 2
_cell_length_a 7.7108(3)
_cell_length_b 12.7742(4)
_cell_length_c 12.7925(3)
_cell_measurement_reflns_used 192
_cell_measurement_temperature 295
_cell_measurement_theta_max 20
_cell_measurement_theta_min 10
_cell_volume 1097.68(6)
_computing_cell_refinement 'Apex2 (Bruker AXS, 2006)'
_computing_data_collection 'Apex2 (Bruker AXS, 2006)'
_computing_data_reduction 'Apex2 (Bruker AXS, 2006)'
_computing_molecular_graphics 'CAMERON (Watkin et al., 1996)'
_computing_publication_material 'CRYSTALS (Betteridge et al., 2003)'
_computing_structure_refinement 'CRYSTALS (Betteridge et al., 2003)'
_computing_structure_solution 'Superflip (Palatinus & Chapuis, 2007)'
_diffrn_ambient_temperature 295
_diffrn_measured_fraction_theta_full 0.996
_diffrn_measured_fraction_theta_max 0.995
_diffrn_measurement_device Area
_diffrn_measurement_device_type 'Bruker Kappa Apex2'
_diffrn_measurement_method '\f & \w scans'
_diffrn_radiation_monochromator graphite
_diffrn_radiation_type 'Mo K\a'
_diffrn_radiation_wavelength 0.71073
_diffrn_reflns_av_R_equivalents 0.010
_diffrn_reflns_limit_h_max 9
_diffrn_reflns_limit_h_min -9
_diffrn_reflns_limit_k_max 16
_diffrn_reflns_limit_k_min -16
_diffrn_reflns_limit_l_max 16
_diffrn_reflns_limit_l_min -16
_diffrn_reflns_number 18999
_diffrn_reflns_theta_full 26.668
_diffrn_reflns_theta_max 27.212
_diffrn_reflns_theta_min 1.764
_diffrn_standards_number 0
_exptl_absorpt_coefficient_mu 0.864
_exptl_absorpt_correction_T_max 0.93
_exptl_absorpt_correction_T_min 0.85
_exptl_absorpt_correction_type numerical
_exptl_absorpt_process_details
; 
 Analytical Absorption (De Meulenaer & Tompa, 1965) 
;
_exptl_crystal_colour orange
_exptl_crystal_density_diffrn 1.555
_exptl_crystal_density_method 'not measured'
_exptl_crystal_description plate
_exptl_crystal_F_000 524
_exptl_crystal_size_max 0.230
_exptl_crystal_size_mid 0.190
_exptl_crystal_size_min 0.080
_refine_diff_density_max 0.55
_refine_diff_density_min -0.28
_refine_ls_extinction_method None
_refine_ls_goodness_of_fit_ref 1.0000
_refine_ls_hydrogen_treatment constr
_refine_ls_matrix_type full
_refine_ls_number_parameters 271
_refine_ls_number_reflns 3692
_refine_ls_number_restraints 0
_refine_ls_R_factor_all 0.0370
_refine_ls_R_factor_gt 0.0219
_refine_ls_shift/su_max 0.0011721
_refine_ls_shift/su_mean 0.0000381
_refine_ls_structure_factor_coef Fsqd
_refine_ls_weighting_details
;
 Method, part 1, Chebychev polynomial, (Watkin, 1994, Prince, 1982) 
 [weight] = 1.0/[A~0~*T~0~(x)+A~1~*T~1~(x) ... +A~n-1~]*T~n-1~(x)] 
 where A~i~ are the Chebychev coefficients listed below and x= Fcalc/Fmax 
 Method = Robust Weighting (Prince, 1982) 
 W = [weight] * [1-(deltaF/6*sigmaF)^2^]^2^ 
 A~i~ are: 
 1.62 1.99 0.736 
;
_refine_ls_weighting_scheme calc
_refine_ls_wR_factor_all 0.0500
_refine_ls_wR_factor_gt 0.0469
_refine_ls_wR_factor_ref 0.0469
_reflns_limit_h_max 9
_reflns_limit_h_min -9
_reflns_limit_k_max 16
_reflns_limit_k_min -14
_reflns_limit_l_max 16
_reflns_limit_l_min 0
_reflns_number_gt 3692
_reflns_number_total 4878
_reflns_threshold_expression I>2.0\s(I)
_oxford_diffrn_Wilson_B_factor 3.20
_oxford_diffrn_Wilson_scale 70.72
_oxford_refine_ls_r_factor_ref 0.0219
_oxford_refine_ls_scale 0.16749(4)
_oxford_reflns_number_all 4863
_oxford_reflns_threshold_expression_ref I>2.0\s(I)
_cod_data_source_file c7nj02162c2.cif
_cod_data_source_block 1_CCDC2
_cod_depositor_comments
;
The following automatic conversions were performed:

'_atom_sites_solution_primary' value 'Other' changed to 'other'
according to
/home/data/users/saulius/crontab/automatic-downloads/rss-feeds/RSC/lib/dictionaries/cif_core.dic
dictionary named 'cif_core.dic' version 2.4.2 from 2011-04-26.

Automatic conversion script
Id: cif_fix_values 4973 2017-02-22 13:04:09Z antanas 
;
_cod_original_cell_volume 1097.68(3)
_cod_original_sg_symbol_H-M 'P -1 '
_cod_original_formula_sum 'C24 H25 Cl1 O4 Ru1'
_cod_database_code 7056516

loop_
_symmetry_equiv_pos_as_xyz
x,y,z
-x,-y,-z

loop_
_atom_site_label
_atom_site_type_symbol
_atom_site_fract_x
_atom_site_fract_y
_atom_site_fract_z
_atom_site_U_iso_or_equiv
_atom_site_occupancy
_atom_site_adp_type
_atom_site_refinement_flags_posn
Ru1 Ru 1.10474(2) 0.640008(17) 0.106213(16) 0.0377 1.0000 Uani .
O1 O 0.9445(2) 0.50780(14) 0.23942(15) 0.0531 1.0000 Uani .
O2 O 1.0478(2) 0.72781(14) 0.21465(13) 0.0431 1.0000 Uani .
O3 O 0.7052(2) 0.57814(15) 0.58174(15) 0.0525 1.0000 Uani .
O4 O 0.9436(3) 0.95007(17) 0.40370(17) 0.0655 1.0000 Uani .
Cl1 Cl 0.82823(8) 0.72614(6) 0.05451(6) 0.0592 1.0000 Uani .
C1 C 0.8666(3) 0.5048(2) 0.3404(2) 0.0541 1.0000 Uani .
C2 C 0.8653(3) 0.5925(2) 0.3819(2) 0.0537 1.0000 Uani .
C3 C 0.9508(3) 0.6993(2) 0.3216(2) 0.0484 1.0000 Uani .
C4 C 0.7493(3) 0.5369(2) 0.5041(2) 0.0541 1.0000 Uani .
C5 C 0.6865(3) 0.4212(2) 0.5312(2) 0.0548 1.0000 Uani .
C6 C 0.5772(3) 0.3367(2) 0.6320(2) 0.0571 1.0000 Uani .
C7 C 0.5430(4) 0.2350(2) 0.6281(2) 0.0607 1.0000 Uani .
C8 C 0.6167(3) 0.2147(2) 0.5276(2) 0.0640 1.0000 Uani .
C9 C 0.7232(3) 0.2985(2) 0.4253(3) 0.0595 1.0000 Uani .
C10 C 0.7572(3) 0.3999(2) 0.4308(2) 0.0562 1.0000 Uani .
C11 C 0.9132(3) 0.7718(2) 0.3871(2) 0.0509 1.0000 Uani .
C12 C 0.9849(4) 0.8787(2) 0.3382(2) 0.0597 1.0000 Uani .
C13 C 1.1188(4) 0.9313(2) 0.2209(3) 0.0657 1.0000 Uani .
C14 C 0.8119(4) 0.8926(3) 0.5150(3) 0.0688 1.0000 Uani .
C15 C 1.2986(3) 0.7496(2) -0.05420(19) 0.0459 1.0000 Uani .
C16 C 1.3779(3) 0.70041(19) 0.04568(19) 0.0434 1.0000 Uani .
C17 C 1.3790(3) 0.5808(2) 0.1190(2) 0.0425 1.0000 Uani .
C18 C 1.2965(3) 0.50337(19) 0.09245(19) 0.0421 1.0000 Uani .
C19 C 1.2204(3) 0.54942(19) -0.00701(19) 0.0426 1.0000 Uani .
C20 C 1.2198(3) 0.6671(2) -0.07387(19) 0.0445 1.0000 Uani .
C21 C 1.2910(4) 0.8752(2) -0.1325(2) 0.0561 1.0000 Uani .
C22 C 1.2899(4) 0.9548(2) -0.0737(2) 0.0649 1.0000 Uani .
C23 C 1.4438(4) 0.9028(2) -0.2447(2) 0.0645 1.0000 Uani .
C24 C 1.2801(3) 0.3797(2) 0.1737(2) 0.0497 1.0000 Uani .
H61 H 0.5283 0.3488 0.7018 0.0689 1.0000 Uiso R
H71 H 0.4692 0.1779 0.6960 0.0731 1.0000 Uiso R
H81 H 0.5966 0.1412 0.5279 0.0780 1.0000 Uiso R
H91 H 0.7696 0.2918 0.3526 0.0704 1.0000 Uiso R
H111 H 0.8326 0.7455 0.4661 0.0579 1.0000 Uiso R
H131 H 1.1510 1.0069 0.2100 0.0989 1.0000 Uiso R
H132 H 1.0624 0.9427 0.1567 0.0992 1.0000 Uiso R
H133 H 1.2269 0.8815 0.2189 0.0995 1.0000 Uiso R
H141 H 0.7810 0.9420 0.5566 0.1034 1.0000 Uiso R
H142 H 0.7065 0.8759 0.5000 0.1026 1.0000 Uiso R
H143 H 0.8633 0.8223 0.5623 0.1022 1.0000 Uiso R
H161 H 1.4161 0.7524 0.0718 0.0524 1.0000 Uiso R
H171 H 1.4144 0.5540 0.1948 0.0513 1.0000 Uiso R
H191 H 1.1443 0.4989 -0.0168 0.0510 1.0000 Uiso R
H201 H 1.1416 0.6976 -0.1290 0.0537 1.0000 Uiso R
H211 H 1.1786 0.8882 -0.1588 0.0676 1.0000 Uiso R
H221 H 1.1842 0.9377 -0.0067 0.0976 1.0000 Uiso R
H222 H 1.4014 0.9414 -0.0466 0.0965 1.0000 Uiso R
H223 H 1.2844 1.0345 -0.1313 0.0980 1.0000 Uiso R
H231 H 1.5577 0.8949 -0.2213 0.0959 1.0000 Uiso R
H232 H 1.4330 0.9826 -0.3021 0.0968 1.0000 Uiso R
H233 H 1.4413 0.8489 -0.2800 0.0968 1.0000 Uiso R
H241 H 1.2117 0.3708 0.2493 0.0746 1.0000 Uiso R
H242 H 1.3953 0.3470 0.1800 0.0750 1.0000 Uiso R
H243 H 1.2209 0.3395 0.1440 0.0753 1.0000 Uiso R

loop_
_atom_site_aniso_label
_atom_site_aniso_U_11
_atom_site_aniso_U_22
_atom_site_aniso_U_33
_atom_site_aniso_U_23
_atom_site_aniso_U_13
_atom_site_aniso_U_12
Ru1 0.03069(8) 0.04268(9) 0.03512(8) -0.01655(7) 0.00095(6) -0.00214(6)
O1 0.0394(8) 0.0458(9) 0.0495(9) -0.0060(7) 0.0059(7) -0.0026(7)
O2 0.0404(8) 0.0469(9) 0.0387(8) -0.0186(7) -0.0018(6) -0.0020(6)
O3 0.0446(9) 0.0520(10) 0.0445(9) -0.0115(8) 0.0018(7) -0.0035(7)
O4 0.0612(11) 0.0600(11) 0.0598(11) -0.0167(9) -0.0005(9) -0.0087(9)
Cl1 0.0390(3) 0.0787(4) 0.0682(4) -0.0395(4) -0.0161(3) 0.0134(3)
C1 0.0386(12) 0.0477(13) 0.0507(14) -0.0035(11) 0.0002(10) 0.0008(10)
C2 0.0396(12) 0.0628(15) 0.0389(12) -0.0087(11) -0.0006(9) 0.0024(11)
C3 0.0399(11) 0.0569(14) 0.0426(12) -0.0197(11) -0.0038(9) 0.0030(10)
C4 0.0447(13) 0.0525(14) 0.0480(13) -0.0096(11) -0.0016(10) -0.0039(11)
C5 0.0456(13) 0.0506(14) 0.0491(13) -0.0077(11) -0.0030(10) -0.0010(11)
C6 0.0454(13) 0.0578(15) 0.0500(14) -0.0111(12) -0.0010(11) -0.0029(11)
C7 0.0509(14) 0.0487(14) 0.0581(15) -0.0044(12) -0.0037(12) -0.0025(11)
C8 0.0470(14) 0.0550(15) 0.0553(15) 0.0010(12) 0.0033(12) -0.0042(11)
C9 0.0453(13) 0.0469(14) 0.0614(16) -0.0054(12) -0.0010(11) -0.0040(11)
C10 0.0409(12) 0.0533(14) 0.0500(14) -0.0067(11) 0.0011(10) 0.0022(11)
C11 0.0409(12) 0.0578(15) 0.0474(13) -0.0191(11) -0.0038(10) -0.0029(10)
C12 0.0500(14) 0.0624(16) 0.0516(14) -0.0166(13) -0.0007(11) -0.0002(12)
C13 0.0602(16) 0.0542(15) 0.0602(16) -0.0073(13) -0.0030(13) -0.0100(13)
C14 0.0626(17) 0.0694(18) 0.0553(16) -0.0181(14) 0.0047(13) -0.0051(14)
C15 0.0392(11) 0.0424(12) 0.0375(11) -0.0083(9) 0.0070(9) -0.0023(9)
C16 0.0339(10) 0.0437(12) 0.0412(11) -0.0129(9) 0.0029(9) -0.0048(9)
C17 0.0323(10) 0.0477(12) 0.0387(11) -0.0155(10) 0.0016(8) -0.0009(9)
C18 0.0369(11) 0.0405(11) 0.0374(11) -0.0126(9) 0.0031(8) 0.0000(9)
C19 0.0363(11) 0.0439(12) 0.0378(11) -0.0141(9) 0.0029(9) -0.0027(9)
C20 0.0385(11) 0.0470(12) 0.0359(11) -0.0124(9) 0.0021(9) -0.0014(9)
C21 0.0496(13) 0.0439(13) 0.0484(13) -0.0055(11) 0.0075(11) -0.0019(10)
C22 0.0667(17) 0.0462(14) 0.0524(15) -0.0053(12) 0.0081(13) -0.0040(12)
C23 0.0581(15) 0.0522(15) 0.0488(14) -0.0023(12) 0.0115(12) -0.0039(12)
C24 0.0450(12) 0.0435(12) 0.0441(12) -0.0120(10) 0.0050(10) -0.0002(10)

loop_
_atom_type_symbol
_atom_type_scat_dispersion_real
_atom_type_scat_dispersion_imag
_atom_type_scat_Cromer_Mann_a1
_atom_type_scat_Cromer_Mann_b1
_atom_type_scat_Cromer_Mann_a2
_atom_type_scat_Cromer_Mann_b2
_atom_type_scat_Cromer_Mann_a3
_atom_type_scat_Cromer_Mann_b3
_atom_type_scat_Cromer_Mann_a4
_atom_type_scat_Cromer_Mann_b4
_atom_type_scat_Cromer_Mann_c
_atom_type_scat_source
C 0.0033 0.0016 2.3100 20.8439 1.0200 10.2075 1.5886 0.5687 0.8650 51.6512 0.2156 'International Tables Vol C 4.2.6.8 and 6.1.1.4'
H 0.0000 0.0000 0.4930 10.5109 0.3229 26.1257 0.1402 3.1424 0.0408 57.7998 0.0030 'International Tables Vol C 4.2.6.8 and 6.1.1.4'
N 0.0061 0.0033 12.2126 0.0057 3.1322 9.8933 2.0125 28.9975 1.1663 0.5826 -11.5290 'International Tables Vol C 4.2.6.8 and 6.1.1.4'
O 0.0106 0.0060 3.0485 13.2771 2.2868 5.7011 1.5463 0.3239 0.8670 32.9089 0.2508 'International Tables Vol C 4.2.6.8 and 6.1.1.4'
Cl 0.1484 0.1585 11.4604 0.0104 7.1964 1.1662 6.2556 18.5194 1.6455 47.7784 -9.5574 'International Tables Vol C 4.2.6.8 and 6.1.1.4'
Ru -1.2594 0.8363 19.2674 0.8085 12.9182 8.4347 4.8634 24.7997 1.5676 94.2928 5.3787 'International Tables Vol C 4.2.6.8 and 6.1.1.4'

loop_
_geom_angle_atom_site_label_1
_geom_angle_atom_site_label_2
_geom_angle_atom_site_label_3
_geom_angle
_geom_angle_publ_flag
O1 Ru1 O2 88.68(7) yes
O1 Ru1 Cl1 84.96(5) yes
O2 Ru1 Cl1 83.65(5) yes
O1 Ru1 C15 165.85(8) yes
O2 Ru1 C15 105.02(8) yes
Cl1 Ru1 C15 99.83(7) yes
O1 Ru1 C16 140.82(8) yes
O2 Ru1 C16 89.31(8) yes
Cl1 Ru1 C16 133.60(6) yes
C15 Ru1 C16 38.49(9) yes
O1 Ru1 C17 104.49(7) yes
O2 Ru1 C17 100.84(8) yes
Cl1 Ru1 C17 169.52(6) yes
C15 Ru1 C17 69.92(8) yes
C16 Ru1 C17 37.95(8) yes
O1 Ru1 C18 85.29(7) yes
O2 Ru1 C18 133.69(8) yes
Cl1 Ru1 C18 141.02(6) yes
C15 Ru1 C18 82.66(8) yes
C16 Ru1 C18 68.43(8) yes
O1 Ru1 C19 96.96(8) yes
O2 Ru1 C19 168.48(7) yes
Cl1 Ru1 C19 106.78(6) yes
C15 Ru1 C19 68.94(8) yes
C16 Ru1 C19 79.96(9) yes
O1 Ru1 C20 129.29(8) yes
O2 Ru1 C20 140.83(8) yes
Cl1 Ru1 C20 89.86(7) yes
C15 Ru1 C20 38.22(9) yes
C16 Ru1 C20 67.76(9) yes
C17 Ru1 C18 38.09(8) yes
C17 Ru1 C19 68.06(9) yes
C18 Ru1 C19 37.67(8) yes
C17 Ru1 C20 80.67(9) yes
C18 Ru1 C20 68.08(8) yes
C19 Ru1 C20 37.29(8) yes
Ru1 O1 C1 124.89(17) yes
Ru1 O2 C3 131.03(16) yes
C12 O4 C14 109.9(2) yes
O1 C1 C2 127.5(2) yes
O1 C1 C10 118.8(3) yes
C2 C1 C10 113.6(2) yes
C1 C2 C3 128.4(2) yes
C1 C2 C4 100.5(2) yes
C3 C2 C4 131.1(3) yes
C2 C3 O2 119.4(2) yes
C2 C3 C11 114.7(2) yes
O2 C3 C11 125.9(2) yes
C2 C4 O3 126.9(2) yes
C2 C4 C5 112.5(2) yes
O3 C4 C5 120.6(2) yes
C4 C5 C6 133.7(3) yes
C4 C5 C10 107.3(2) yes
C6 C5 C10 119.0(3) yes
C5 C6 C7 119.1(3) yes
C5 C6 H61 120.7 no
C7 C6 H61 120.2 no
C6 C7 C8 120.9(2) yes
C6 C7 H71 119.2 no
C8 C7 H71 119.8 no
C7 C8 C9 121.0(3) yes
C7 C8 H81 119.8 no
C9 C8 H81 119.2 no
C8 C9 C10 117.4(3) yes
C8 C9 H91 124.6 no
C10 C9 H91 117.9 no
C1 C10 C9 131.4(3) yes
C1 C10 C5 106.1(2) yes
C9 C10 C5 122.5(2) yes
C3 C11 C12 120.9(2) yes
C3 C11 H111 120.9 no
C12 C11 H111 118.2 no
O4 C12 C11 120.1(2) yes
O4 C12 C13 114.0(2) yes
C11 C12 C13 125.8(3) yes
C12 C13 H131 108.0 no
C12 C13 H132 109.3 no
H131 C13 H132 107.3 no
C12 C13 H133 110.5 no
H131 C13 H133 110.5 no
H132 C13 H133 111.0 no
O4 C14 H141 109.5 no
O4 C14 H142 110.2 no
H141 C14 H142 109.2 no
O4 C14 H143 108.5 no
H141 C14 H143 109.7 no
H142 C14 H143 109.7 no
Ru1 C15 C16 69.29(11) yes
Ru1 C15 C20 68.43(12) yes
C16 C15 C20 113.8(2) yes
Ru1 C15 C21 130.21(16) yes
C16 C15 C21 125.9(2) yes
C20 C15 C21 120.3(2) yes
C15 C16 Ru1 72.22(12) yes
C15 C16 C17 123.9(2) yes
Ru1 C16 C17 72.50(12) yes
C15 C16 H161 117.8 no
Ru1 C16 H161 121.4 no
C17 C16 H161 117.5 no
Ru1 C17 C16 69.55(12) yes
Ru1 C17 C18 71.10(12) yes
C16 C17 C18 118.5(2) yes
Ru1 C17 H171 121.1 no
C16 C17 H171 119.6 no
C18 C17 H171 120.8 no
Ru1 C18 C17 70.81(12) yes
Ru1 C18 C19 70.64(12) yes
C17 C18 C19 118.7(2) yes
Ru1 C18 C24 126.26(15) yes
C17 C18 C24 119.8(2) yes
C19 C18 C24 121.4(2) yes
Ru1 C19 C18 71.70(13) yes
Ru1 C19 C20 69.23(13) yes
C18 C19 C20 120.2(2) yes
Ru1 C19 H191 120.1 no
C18 C19 H191 118.7 no
C20 C19 H191 119.6 no
C15 C20 Ru1 73.34(13) yes
C15 C20 C19 124.7(2) yes
Ru1 C20 C19 73.48(13) yes
C15 C20 H201 116.2 no
Ru1 C20 H201 117.4 no
C19 C20 H201 118.0 no
C15 C21 C22 114.9(2) yes
C15 C21 C23 108.4(2) yes
C22 C21 C23 112.2(2) yes
C15 C21 H211 107.1 no
C22 C21 H211 107.4 no
C23 C21 H211 106.3 no
C21 C22 H221 108.8 no
C21 C22 H222 107.7 no
H221 C22 H222 111.2 no
C21 C22 H223 109.0 no
H221 C22 H223 109.7 no
H222 C22 H223 110.5 no
C21 C23 H231 107.7 no
C21 C23 H232 110.0 no
H231 C23 H232 108.8 no
C21 C23 H233 110.0 no
H231 C23 H233 110.0 no
H232 C23 H233 110.3 no
C18 C24 H241 109.8 no
C18 C24 H242 110.2 no
H241 C24 H242 109.0 no
C18 C24 H243 109.7 no
H241 C24 H243 108.8 no
H242 C24 H243 109.3 no

loop_
_geom_bond_atom_site_label_1
_geom_bond_atom_site_label_2
_geom_bond_distance
_geom_bond_publ_flag
Ru1 O1 2.0423(15) yes
Ru1 O2 2.0661(15) yes
Ru1 Cl1 2.4066(6) yes
Ru1 C15 2.188(2) yes
Ru1 C16 2.149(2) yes
Ru1 C17 2.187(2) yes
Ru1 C18 2.191(2) yes
Ru1 C19 2.178(2) yes
Ru1 C20 2.124(2) yes
O1 C1 1.257(3) yes
O2 C3 1.286(3) yes
O3 C4 1.267(3) yes
O4 C12 1.442(3) yes
O4 C14 1.449(3) yes
C1 C2 1.428(4) yes
C1 C10 1.502(3) yes
C2 C3 1.387(4) yes
C2 C4 1.483(3) yes
C3 C11 1.454(3) yes
C4 C5 1.474(4) yes
C5 C6 1.406(3) yes
C5 C10 1.383(4) yes
C6 C7 1.379(4) yes
C6 H61 0.943 no
C7 C8 1.379(4) yes
C7 H71 0.949 no
C8 C9 1.400(3) yes
C8 H81 0.967 no
C9 C10 1.383(4) yes
C9 H91 0.940 no
C11 C12 1.349(4) yes
C11 H111 0.970 no
C12 C13 1.496(4) yes
C13 H131 0.967 no
C13 H132 0.979 no
C13 H133 0.991 no
C14 H141 0.961 no
C14 H142 0.949 no
C14 H143 0.955 no
C15 C16 1.430(3) yes
C15 C20 1.413(3) yes
C15 C21 1.489(3) yes
C16 C17 1.410(3) yes
C16 H161 0.963 no
C17 C18 1.429(3) yes
C17 H171 0.985 no
C18 C19 1.410(3) yes
C18 C24 1.470(3) yes
C19 C20 1.376(3) yes
C19 H191 0.986 no
C20 H201 0.976 no
C21 C22 1.501(4) yes
C21 C23 1.527(3) yes
C21 H211 0.983 no
C22 H221 0.977 no
C22 H222 0.981 no
C22 H223 0.973 no
C23 H231 0.982 no
C23 H232 0.979 no
C23 H233 0.975 no
C24 H241 0.935 no
C24 H242 0.946 no
C24 H243 0.964 no

loop_
_geom_hbond_atom_site_label_D
_geom_hbond_atom_site_label_H
_geom_hbond_atom_site_label_A
_geom_hbond_site_symmetry_A
_geom_hbond_angle_DHA
_geom_hbond_distance_DH
_geom_hbond_distance_HA
_geom_hbond_distance_DA
_geom_hbond_publ_flag
C11 H111 O3 . 130.35(8) 0.970 2.173 2.897(4) yes
C17 H171 O3 2_766 139.39(6) 0.985 2.586 3.395(4) yes
